data_7062226
loop_
_publ_author_name
'Wilson, Laura M. E.'
'Rissanen, Kari'
'Ward, Jas S.'

_publ_section_title
;
 Iodination of antipyrine with [N--I--N]+ and carbonyl hypoiodite
 iodine(i) complexes
;
_journal_issue 6
_journal_name_full 'New Journal of Chemistry'
_journal_page_first 2978
_journal_page_last 2982
_journal_paper_doi 10.1039/D2NJ05349G
_journal_volume 47
_journal_year 2023
_chemical_formula_moiety 'C11 H11 I N2 O'
_chemical_formula_sum 'C11 H11 I N2 O'
_chemical_formula_weight 314.12
_space_group_crystal_system trigonal
_space_group_IT_number 148
_space_group_name_Hall '-R 3'
_space_group_name_H-M_alt 'R -3 :H'
_atom_sites_solution_hydrogens geom
_atom_sites_solution_primary dual
_audit_creation_date 2022-04-14
_audit_creation_method
;
Olex2 1.2
(compiled 2018.05.29 svn.r3508 for OlexSys, GUI svn.r5506)
;
_audit_update_record
;
2022-09-20 deposited with the CCDC.	2023-01-11 downloaded from the CCDC.
;
_cell_angle_alpha 90
_cell_angle_beta 90
_cell_angle_gamma 120
_cell_formula_units_Z 18
_cell_length_a 27.1958(6)
_cell_length_b 27.1958(6)
_cell_length_c 7.8944(2)
_cell_measurement_reflns_used 10896
_cell_measurement_temperature 120.01(10)
_cell_measurement_theta_max 76.5760
_cell_measurement_theta_min 3.1750
_cell_volume 5056.5(2)
_computing_cell_refinement 'CrysAlisPro 1.171.40.67a (Rigaku OD, 2019)'
_computing_data_collection 'CrysAlisPro 1.171.40.67a (Rigaku OD, 2019)'
_computing_data_reduction 'CrysAlisPro 1.171.40.67a (Rigaku OD, 2019)'
_computing_molecular_graphics 'Olex2 (Dolomanov et al., 2009)'
_computing_publication_material 'Olex2 (Dolomanov et al., 2009)'
_computing_structure_refinement 'ShelXL (Sheldrick, 2015)'
_computing_structure_solution 'ShelXT (Sheldrick, 2015)'
_diffrn_ambient_environment N~2~
_diffrn_ambient_temperature 120.01(10)
_diffrn_detector 'CCD plate'
_diffrn_detector_area_resol_mean 5.1977
_diffrn_detector_type Atlas
_diffrn_measured_fraction_theta_full 1.000
_diffrn_measured_fraction_theta_max 1.000
_diffrn_measurement_details
;
List of Runs (angles in degrees, time in seconds):

  # Type    Start    End  Width  t~exp~   \w     \q     \k     \f   Frames
#--------------------------------------------------------------------------
  1  \w   -115.00 -14.00   1.00    1.00    --  -41.90 -57.00 -60.00  101
  2  \w   -116.00 -18.00   1.00    1.00    --  -41.90 -37.00-180.00   98
  3  \w      7.00  33.00   1.00    1.00    --   41.90  84.00 -41.33   26
  4  \w      7.00  33.00   1.00    1.00    --   41.90  84.00-171.38   26
  5  \w    -21.00  74.00   1.00    1.00    --   41.90 -77.00  60.00   95
  6  \w     36.00 109.00   1.00    4.00    --  112.00-111.00   0.00   73
  7  \w     29.00 107.00   1.00    4.00    --  112.00 -94.00 120.00   78
  8  \w    103.00 178.00   1.00    4.00    --  112.00  77.00   0.00   75
  9  \w     39.00 138.00   1.00    4.00    --  112.00 -45.00-180.00   99
 10  \w     36.00 109.00   1.00    4.00    --  112.00-111.00-150.00   73
 11  \w     39.00 138.00   1.00    4.00    --  112.00 -45.00 -60.00   99
 12  \w     36.00 109.00   1.00    4.00    --  112.00-111.00 -60.00   73
 13  \w     40.00 141.00   1.00    4.00    --  112.00 -61.00  30.00  101
 14  \w     36.00 109.00   1.00    4.00    --  112.00-111.00  60.00   73
 15  \w     24.00 178.00   1.00    4.00    --  112.00   0.00   0.00  154
 16  \w   -115.00 -14.00   1.00    1.00    --  -41.90 -57.00  60.00  101
 17  \w   -116.00 -18.00   1.00    1.00    --  -41.90 -37.00 120.00   98
 18  \w      7.00  33.00   1.00    1.00    --   41.90  84.00  82.30   26
 19  \w      6.00  83.00   1.00    1.00    --   41.90 -99.00 -90.00   77
 20  \w     84.00 178.00   1.00    4.00    --  112.00  30.00-150.00   94
 21  \w     86.00 178.00   1.00    4.00    --  112.00  45.00  60.00   92
 22  \w     59.00 178.00   1.00    4.00    --  112.00  15.00 150.00  119
 23  \w     83.00 178.00   1.00    4.00    --  112.00  61.00 -22.38   95
;
_diffrn_measurement_device 'four-circle diffractometer'
_diffrn_measurement_device_type 'SuperNova, Dual, Cu at home/near, Atlas'
_diffrn_measurement_method '\w scans'
_diffrn_orient_matrix_type 'CrysAlisPro convention (1999,Acta A55,543-557)'
_diffrn_orient_matrix_UB_11 -0.0617804000
_diffrn_orient_matrix_UB_12 -0.0190161000
_diffrn_orient_matrix_UB_13 -0.0494177000
_diffrn_orient_matrix_UB_21 -0.0207354000
_diffrn_orient_matrix_UB_22 -0.0317325000
_diffrn_orient_matrix_UB_23 0.1697942000
_diffrn_orient_matrix_UB_31 0.0057149000
_diffrn_orient_matrix_UB_32 0.0539633000
_diffrn_orient_matrix_UB_33 0.0824469000
_diffrn_radiation_monochromator mirror
_diffrn_radiation_probe x-ray
_diffrn_radiation_type CuK\a
_diffrn_radiation_wavelength 1.54184
_diffrn_reflns_av_R_equivalents 0.0376
_diffrn_reflns_av_unetI/netI 0.0158
_diffrn_reflns_Laue_measured_fraction_full 1.000
_diffrn_reflns_Laue_measured_fraction_max 1.000
_diffrn_reflns_limit_h_max 33
_diffrn_reflns_limit_h_min -33
_diffrn_reflns_limit_k_max 33
_diffrn_reflns_limit_k_min -30
_diffrn_reflns_limit_l_max 9
_diffrn_reflns_limit_l_min -9
_diffrn_reflns_number 19944
_diffrn_reflns_point_group_measured_fraction_full 1.000
_diffrn_reflns_point_group_measured_fraction_max 1.000
_diffrn_reflns_theta_full 67.684
_diffrn_reflns_theta_max 72.126
_diffrn_reflns_theta_min 3.250
_diffrn_source 'micro-focus sealed X-ray tube'
_diffrn_source_type 'SuperNova (Cu) X-ray Source'
_exptl_absorpt_coefficient_mu 22.194
_exptl_absorpt_correction_T_max 0.674
_exptl_absorpt_correction_T_min 0.141
_exptl_absorpt_correction_type gaussian
_exptl_absorpt_process_details
;
CrysAlisPro 1.171.40.67a (Rigaku Oxford Diffraction, 2019)
Numerical absorption correction based on gaussian integration over
			a multifaceted crystal model
Empirical absorption correction using spherical harmonics,
 implemented in SCALE3 ABSPACK scaling algorithm.
;
_exptl_crystal_colour colourless
_exptl_crystal_colour_primary colourless
_exptl_crystal_density_diffrn 1.857
_exptl_crystal_description plate
_exptl_crystal_F_000 2736
_exptl_crystal_size_max 0.151
_exptl_crystal_size_mid 0.075
_exptl_crystal_size_min 0.026
_refine_diff_density_max 0.327
_refine_diff_density_min -0.427
_refine_diff_density_rms 0.076
_refine_ls_extinction_method none
_refine_ls_goodness_of_fit_ref 1.051
_refine_ls_hydrogen_treatment constr
_refine_ls_matrix_type full
_refine_ls_number_parameters 138
_refine_ls_number_reflns 2223
_refine_ls_number_restraints 0
_refine_ls_restrained_S_all 1.051
_refine_ls_R_factor_all 0.0172
_refine_ls_R_factor_gt 0.0164
_refine_ls_shift/su_max 0.006
_refine_ls_shift/su_mean 0.000
_refine_ls_structure_factor_coef Fsqd
_refine_ls_weighting_details 'w=1/[\s^2^(Fo^2^)+(0.0230P)^2^+8.8819P] where P=(Fo^2^+2Fc^2^)/3'
_refine_ls_weighting_scheme calc
_refine_ls_wR_factor_gt 0.0404
_refine_ls_wR_factor_ref 0.0408
_reflns_Friedel_coverage 0.000
_reflns_number_gt 2147
_reflns_number_total 2223
_reflns_threshold_expression 'I > 2\s(I)'
_cod_data_source_file d2nj05349g2.cif
_cod_data_source_block iodo-antipyrine
_cod_depositor_comments 'Adding full bibliography for 7062223--7062227.cif.'
_cod_original_cell_volume 5056.5(3)
_cod_original_sg_symbol_H-M 'R -3'
_cod_database_code 7062226
_shelxl_version_number 2014/6
_shelx_space_group_comment
;
The symmetry employed for this shelxl refinement is uniquely defined
by the following loop, which should always be used as a source of
symmetry information in preference to the above space-group names.
They are only intended as comments.
;
_reflns_odcompleteness_completeness 100.00
_reflns_odcompleteness_iscentric 1
_reflns_odcompleteness_theta 71.98
_olex2_refinement_description
;
1. Fixed Uiso
 At 1.2 times of:
  All C(H) groups
 At 1.5 times of:
  All C(H,H,H) groups
2.a Aromatic/amide H refined with riding coordinates:
 C7(H7), C8(H8), C9(H9), C10(H10), C11(H11)
2.b Idealised Me refined as rotating group:
 C12(H12A,H12B,H12C), C13(H13A,H13B,H13C)
;
_ins_header
;
TITL OIS-039_numabs in R-3 
REM R-3 (#148 in standard setting)
CELL 1.54184  27.195824  27.195824   7.894367  90.0000  90.0000 120.0000
ZERR   18.00   0.000603   0.000603   0.000209   0.0000   0.0000   0.0000
LATT  3
SYMM -y, x-y, z 
SYMM -x+y,-x, z 
SFAC C H N O I
UNIT 198.00 198.00 36.00 18.00 18.00
TREF
HKLF 4
END
;
_olex2_submission_special_instructions 'No special instructions were received'
_oxdiff_exptl_absorpt_empirical_details
;
Empirical correction (ABSPACK) includes:
- Absorption correction using spherical harmonics
- Frame scaling
;
_oxdiff_exptl_absorpt_empirical_full_max 1.165
_oxdiff_exptl_absorpt_empirical_full_min 0.833

loop_
_space_group_symop_operation_xyz
'x, y, z'
'-y, x-y, z'
'-x+y, -x, z'
'x+2/3, y+1/3, z+1/3'
'-y+2/3, x-y+1/3, z+1/3'
'-x+y+2/3, -x+1/3, z+1/3'
'x+1/3, y+2/3, z+2/3'
'-y+1/3, x-y+2/3, z+2/3'
'-x+y+1/3, -x+2/3, z+2/3'
'-x, -y, -z'
'y, -x+y, -z'
'x-y, x, -z'
'-x+2/3, -y+1/3, -z+1/3'
'y+2/3, -x+y+1/3, -z+1/3'
'x-y+2/3, x+1/3, -z+1/3'
'-x+1/3, -y+2/3, -z+2/3'
'y+1/3, -x+y+2/3, -z+2/3'
'x-y+1/3, x+2/3, -z+2/3'

loop_
_atom_site_label
_atom_site_type_symbol
_atom_site_fract_x
_atom_site_fract_y
_atom_site_fract_z
_atom_site_U_iso_or_equiv
_atom_site_adp_type
_atom_site_occupancy
_atom_site_site_symmetry_order
_atom_site_calc_flag
_atom_site_refinement_flags_posn
_atom_site_refinement_flags_adp
_atom_site_refinement_flags_occupancy
_atom_site_disorder_assembly
_atom_site_disorder_group
N1 N 0.81898(7) 0.60169(7) 0.5052(2) 0.0135(3) Uani 1 1 d . . . . .
N2 N 0.86652(7) 0.63770(7) 0.4062(2) 0.0133(3) Uani 1 1 d . . . . .
C3 C 0.86225(8) 0.68479(8) 0.3697(2) 0.0133(4) Uani 1 1 d . . . . .
C4 C 0.81131(8) 0.67652(8) 0.4251(2) 0.0141(4) Uani 1 1 d . . . . .
C5 C 0.78147(8) 0.62298(8) 0.5111(2) 0.0146(4) Uani 1 1 d . . . . .
C6 C 0.80155(8) 0.54294(8) 0.5171(2) 0.0132(3) Uani 1 1 d . . . . .
C7 C 0.76918(9) 0.51240(9) 0.6558(3) 0.0183(4) Uani 1 1 d . . . . .
H7 H 0.7602 0.5304 0.7404 0.022 Uiso 1 1 calc R . . . .
C8 C 0.75044(9) 0.45461(9) 0.6665(3) 0.0229(4) Uani 1 1 d . . . . .
H8 H 0.7284 0.4338 0.7583 0.028 Uiso 1 1 calc R . . . .
C9 C 0.76427(9) 0.42772(9) 0.5417(3) 0.0230(4) Uani 1 1 d . . . . .
H9 H 0.7518 0.3891 0.5501 0.028 Uiso 1 1 calc R . . . .
C10 C 0.79679(9) 0.45865(9) 0.4044(3) 0.0190(4) Uani 1 1 d . . . . .
H10 H 0.8062 0.4407 0.3208 0.023 Uiso 1 1 calc R . . . .
C11 C 0.81540(8) 0.51634(8) 0.3905(2) 0.0152(4) Uani 1 1 d . . . . .
H11 H 0.8369 0.5369 0.2976 0.018 Uiso 1 1 calc R . . . .
C12 C 0.92033(8) 0.64142(8) 0.4536(3) 0.0172(4) Uani 1 1 d . . . . .
H12A H 0.9312 0.6575 0.5649 0.026 Uiso 1 1 calc GR . . . .
H12B H 0.9492 0.6651 0.3738 0.026 Uiso 1 1 calc GR . . . .
H12C H 0.9159 0.6041 0.4532 0.026 Uiso 1 1 calc GR . . . .
C13 C 0.90985(8) 0.73490(8) 0.2851(3) 0.0184(4) Uani 1 1 d . . . . .
H13A H 0.9404 0.7546 0.3641 0.028 Uiso 1 1 calc GR . . . .
H13B H 0.8969 0.7599 0.2462 0.028 Uiso 1 1 calc GR . . . .
H13C H 0.9230 0.7225 0.1903 0.028 Uiso 1 1 calc GR . . . .
I14 I 0.77542(2) 0.72630(2) 0.37218(2) 0.01510(6) Uani 1 1 d . . . . .
O15 O 0.73380(6) 0.59761(6) 0.5742(2) 0.0218(3) Uani 1 1 d . . . . .

loop_
_atom_site_aniso_label
_atom_site_aniso_U_11
_atom_site_aniso_U_22
_atom_site_aniso_U_33
_atom_site_aniso_U_23
_atom_site_aniso_U_13
_atom_site_aniso_U_12
N1 0.0112(7) 0.0133(7) 0.0161(8) 0.0010(6) 0.0037(6) 0.0061(6)
N2 0.0100(7) 0.0132(7) 0.0162(8) 0.0009(6) 0.0012(6) 0.0055(6)
C3 0.0137(8) 0.0153(9) 0.0130(9) -0.0027(7) -0.0008(7) 0.0089(7)
C4 0.0151(9) 0.0146(9) 0.0155(9) -0.0009(7) -0.0017(7) 0.0097(7)
C5 0.0141(9) 0.0168(9) 0.0148(9) -0.0018(7) -0.0016(7) 0.0092(7)
C6 0.0118(8) 0.0135(9) 0.0149(9) -0.0002(7) -0.0025(7) 0.0068(7)
C7 0.0204(9) 0.0199(10) 0.0155(9) 0.0000(7) 0.0013(8) 0.0108(8)
C8 0.0235(10) 0.0213(10) 0.0234(11) 0.0078(8) 0.0057(8) 0.0107(9)
C9 0.0226(10) 0.0148(9) 0.0326(12) 0.0036(8) 0.0001(9) 0.0100(8)
C10 0.0181(9) 0.0187(10) 0.0233(10) -0.0035(8) -0.0014(8) 0.0115(8)
C11 0.0128(8) 0.0168(9) 0.0164(9) 0.0016(7) 0.0005(7) 0.0077(7)
C12 0.0112(8) 0.0180(9) 0.0228(10) 0.0019(8) -0.0006(7) 0.0075(7)
C13 0.0168(9) 0.0166(9) 0.0210(10) 0.0023(8) 0.0031(7) 0.0078(8)
I14 0.01691(7) 0.01777(7) 0.01553(8) 0.00043(4) 0.00087(4) 0.01235(5)
O15 0.0148(7) 0.0217(7) 0.0305(8) 0.0044(6) 0.0090(6) 0.0102(6)

loop_
_atom_type_symbol
_atom_type_description
_atom_type_scat_dispersion_real
_atom_type_scat_dispersion_imag
_atom_type_scat_source
C C 0.0181 0.0091 'International Tables Vol C Tables 4.2.6.8 and 6.1.1.4'
H H 0.0000 0.0000 'International Tables Vol C Tables 4.2.6.8 and 6.1.1.4'
I I -0.3257 6.8362 'International Tables Vol C Tables 4.2.6.8 and 6.1.1.4'
N N 0.0311 0.0180 'International Tables Vol C Tables 4.2.6.8 and 6.1.1.4'
O O 0.0492 0.0322 'International Tables Vol C Tables 4.2.6.8 and 6.1.1.4'

loop_
_exptl_crystal_face_index_h
_exptl_crystal_face_index_k
_exptl_crystal_face_index_l
_exptl_crystal_face_perp_dist
-9 18 0 0.0406
9 -18 0 0.0346
-3 -1 -5 0.0690
9 -13 3 0.0499
-15 -1 0 0.0132
15 1 0 0.0132
-6 15 3 0.0563
3 1 5 0.0719
-9 17 1 0.0452

loop_
_geom_angle_atom_site_label_1
_geom_angle_atom_site_label_2
_geom_angle_atom_site_label_3
_geom_angle
_geom_angle_site_symmetry_1
_geom_angle_site_symmetry_3
_geom_angle_publ_flag
N2 N1 C6 119.48(15) . . ?
C5 N1 N2 109.63(15) . . ?
C5 N1 C6 123.92(16) . . ?
N1 N2 C12 116.44(15) . . ?
C3 N2 N1 106.82(15) . . ?
C3 N2 C12 122.47(16) . . ?
N2 C3 C13 120.53(17) . . ?
C4 C3 N2 109.41(17) . . ?
C4 C3 C13 130.05(18) . . ?
C3 C4 C5 109.42(16) . . ?
C3 C4 I14 126.97(15) . . ?
C5 C4 I14 123.19(14) . . ?
N1 C5 C4 104.15(16) . . ?
O15 C5 N1 124.20(18) . . ?
O15 C5 C4 131.61(18) . . ?
C7 C6 N1 118.52(17) . . ?
C7 C6 C11 120.71(18) . . ?
C11 C6 N1 120.75(17) . . ?
C6 C7 H7 120.4 . . ?
C6 C7 C8 119.15(19) . . ?
C8 C7 H7 120.4 . . ?
C7 C8 H8 119.7 . . ?
C9 C8 C7 120.7(2) . . ?
C9 C8 H8 119.7 . . ?
C8 C9 H9 120.2 . . ?
C10 C9 C8 119.66(19) . . ?
C10 C9 H9 120.2 . . ?
C9 C10 H10 119.7 . . ?
C9 C10 C11 120.52(19) . . ?
C11 C10 H10 119.7 . . ?
C6 C11 C10 119.29(19) . . ?
C6 C11 H11 120.4 . . ?
C10 C11 H11 120.4 . . ?
N2 C12 H12A 109.5 . . ?
N2 C12 H12B 109.5 . . ?
N2 C12 H12C 109.5 . . ?
H12A C12 H12B 109.5 . . ?
H12A C12 H12C 109.5 . . ?
H12B C12 H12C 109.5 . . ?
C3 C13 H13A 109.5 . . ?
C3 C13 H13B 109.5 . . ?
C3 C13 H13C 109.5 . . ?
H13A C13 H13B 109.5 . . ?
H13A C13 H13C 109.5 . . ?
H13B C13 H13C 109.5 . . ?

loop_
_geom_bond_atom_site_label_1
_geom_bond_atom_site_label_2
_geom_bond_distance
_geom_bond_site_symmetry_2
_geom_bond_publ_flag
N1 N2 1.406(2) . ?
N1 C5 1.403(2) . ?
N1 C6 1.424(2) . ?
N2 C3 1.373(2) . ?
N2 C12 1.464(2) . ?
C3 C4 1.360(3) . ?
C3 C13 1.488(3) . ?
C4 C5 1.434(3) . ?
C4 I14 2.0691(18) . ?
C5 O15 1.229(2) . ?
C6 C7 1.391(3) . ?
C6 C11 1.391(3) . ?
C7 H7 0.9300 . ?
C7 C8 1.391(3) . ?
C8 H8 0.9300 . ?
C8 C9 1.387(3) . ?
C9 H9 0.9300 . ?
C9 C10 1.386(3) . ?
C10 H10 0.9300 . ?
C10 C11 1.391(3) . ?
C11 H11 0.9300 . ?
C12 H12A 0.9600 . ?
C12 H12B 0.9600 . ?
C12 H12C 0.9600 . ?
C13 H13A 0.9600 . ?
C13 H13B 0.9600 . ?
C13 H13C 0.9600 . ?

loop_
_exptl_oxdiff_crystal_face_indexfrac_h
_exptl_oxdiff_crystal_face_indexfrac_k
_exptl_oxdiff_crystal_face_indexfrac_l
_exptl_oxdiff_crystal_face_x
_exptl_oxdiff_crystal_face_y
_exptl_oxdiff_crystal_face_z
-9.0098 17.5750 -0.4728 0.2458 -0.4512 0.8579
9.0098 -17.5750 0.4728 -0.2458 0.4512 -0.8579
-2.6587 -0.5615 -5.0266 0.4233 -0.7805 -0.4599
8.5668 -13.3772 3.2840 -0.4372 0.8045 -0.4022
-14.6099 -1.2486 0.2168 0.9156 0.3794 -0.1330
14.6099 1.2486 -0.2168 -0.9156 -0.3794 0.1330
-6.0245 14.9903 2.9933 -0.0608 0.1575 1.0213
2.9789 1.0079 4.9894 -0.4498 0.7534 0.4828
-8.5191 17.4844 0.9974 0.1445 -0.2088 0.9771
